data_1542420
loop_
_publ_author_name
'Chand, S. Sarath'
'Gopalan, Greeshma'
'Santhini, P. V.'
'Preethanuj, P.'
'John, Jubi'
'Harakat, Dominique'
'Jaroschik, Florian'
'Radhakrishnan, K. V.'

_publ_section_title
;
 Lewis Acid Catalyzed Regioselective Hydroheteroarylation of
 Pentafulvenes.
;
_journal_issue 5
_journal_name_full 'Organic letters'
_journal_page_first 964
_journal_paper_doi 10.1021/acs.orglett.6b00047
_journal_volume 18
_journal_year 2016
_chemical_formula_moiety 'C32 H25 N'
_chemical_formula_sum 'C32 H25 N'
_chemical_formula_weight 423.53
_chemical_name_common 3-(4-(diphenylmethylene)cyclopent-2-en-1-yl)-2-phenyl-1H-indole
_chemical_name_systematic
;
 ?
;
_space_group_IT_number 2
_symmetry_cell_setting triclinic
_symmetry_space_group_name_Hall '-P 1'
_symmetry_space_group_name_H-M 'P -1'
_atom_sites_solution_hydrogens geom
_atom_sites_solution_primary direct
_atom_sites_solution_secondary difmap
_audit_creation_method SHELXL-97
_cell_angle_alpha 98.362(5)
_cell_angle_beta 100.338(5)
_cell_angle_gamma 113.651(5)
_cell_formula_units_Z 2
_cell_length_a 9.465(5)
_cell_length_b 9.827(5)
_cell_length_c 14.255(5)
_cell_measurement_reflns_used 7757
_cell_measurement_temperature 296(2)
_cell_measurement_theta_max 28.13
_cell_measurement_theta_min 2.33
_cell_volume 1159.5(9)
_computing_cell_refinement 'Bruker SAINT'
_computing_data_collection 'Bruker APEX2'
_computing_data_reduction 'Bruker SAINT'
_computing_molecular_graphics 'Bruker SHELXTL'
_computing_publication_material 'Bruker SHELXTL'
_computing_structure_refinement 'SHELXL-97 (Sheldrick, 2008)'
_computing_structure_solution 'SHELXS-97 (Sheldrick, 2008)'
_diffrn_ambient_temperature 296(2)
_diffrn_measured_fraction_theta_full 0.993
_diffrn_measured_fraction_theta_max 0.993
_diffrn_measurement_device_type 'Bruker APEX-II CCD'
_diffrn_measurement_method '\f and \w scans'
_diffrn_radiation_monochromator graphite
_diffrn_radiation_source 'fine-focus sealed tube'
_diffrn_radiation_type MoK\a
_diffrn_radiation_wavelength 0.71073
_diffrn_reflns_av_R_equivalents 0.0204
_diffrn_reflns_av_sigmaI/netI 0.0188
_diffrn_reflns_limit_h_max 11
_diffrn_reflns_limit_h_min -11
_diffrn_reflns_limit_k_max 11
_diffrn_reflns_limit_k_min -11
_diffrn_reflns_limit_l_max 16
_diffrn_reflns_limit_l_min -16
_diffrn_reflns_number 17105
_diffrn_reflns_theta_full 25.00
_diffrn_reflns_theta_max 25.00
_diffrn_reflns_theta_min 1.50
_exptl_absorpt_coefficient_mu 0.070
_exptl_absorpt_correction_T_max 0.9896
_exptl_absorpt_correction_T_min 0.9862
_exptl_absorpt_correction_type multi-scan
_exptl_absorpt_process_details sadabs
_exptl_crystal_colour colourless
_exptl_crystal_density_diffrn 1.213
_exptl_crystal_density_meas 1.212
_exptl_crystal_density_method 'not measured'
_exptl_crystal_description block
_exptl_crystal_F_000 448
_exptl_crystal_size_max 0.20
_exptl_crystal_size_mid 0.15
_exptl_crystal_size_min 0.15
_refine_diff_density_max 0.228
_refine_diff_density_min -0.244
_refine_diff_density_rms 0.074
_refine_ls_extinction_method none
_refine_ls_goodness_of_fit_ref 1.153
_refine_ls_hydrogen_treatment constr
_refine_ls_matrix_type full
_refine_ls_number_parameters 298
_refine_ls_number_reflns 4064
_refine_ls_number_restraints 0
_refine_ls_restrained_S_all 1.153
_refine_ls_R_factor_all 0.0537
_refine_ls_R_factor_gt 0.0397
_refine_ls_shift/su_max 0.000
_refine_ls_shift/su_mean 0.000
_refine_ls_structure_factor_coef Fsqd
_refine_ls_weighting_details 'calc w=1/[\s^2^(Fo^2^)+(0.0752P)^2^+0.1460P] where P=(Fo^2^+2Fc^2^)/3'
_refine_ls_weighting_scheme calc
_refine_ls_wR_factor_gt 0.1173
_refine_ls_wR_factor_ref 0.1399
_reflns_number_gt 3319
_reflns_number_total 4064
_reflns_threshold_expression >2\s(I)
_cod_data_source_file ol6b00047_si_002.cif
_cod_data_source_block niist_scs4g
_cod_depositor_comments
;
The following automatic conversions were performed:

'_symmetry_cell_setting' value 'Triclinic' changed to 'triclinic'
according to
/usr/data/users/saulius/crontab/automatic-downloads/rss-feeds/ACS/lib/dictionaries/cif_core.dic
dictionary named 'cif_core.dic' version 2.4.2 from 2011-04-26.

Automatic conversion script
Id: cif_fix_values 4268 2015-11-12 08:31:59Z antanas 

 Adding full bibliography for 1542420.cif.
;
_cod_original_sg_symbol_Hall '-P 1 '
_cod_original_sg_symbol_H-M 'P-1   '
_cod_database_code 1542420

loop_
_symmetry_equiv_pos_as_xyz
'x, y, z'
'-x, -y, -z'

loop_
_atom_site_label
_atom_site_type_symbol
_atom_site_fract_x
_atom_site_fract_y
_atom_site_fract_z
_atom_site_U_iso_or_equiv
_atom_site_adp_type
_atom_site_occupancy
_atom_site_symmetry_multiplicity
_atom_site_calc_flag
_atom_site_refinement_flags
C1 C 0.74114(18) 0.29476(17) -0.00696(11) 0.0452(4) Uani 1 1 d .
C2 C 0.7164(2) 0.15167(19) -0.05752(14) 0.0558(4) Uani 1 1 d .
H2 H 0.7154 0.0762 -0.0247 0.067 Uiso 1 1 calc R
C3 C 0.6936(2) 0.1257(2) -0.15730(14) 0.0622(5) Uani 1 1 d .
H3 H 0.6792 0.0317 -0.1927 0.075 Uiso 1 1 calc R
C4 C 0.6915(2) 0.2373(2) -0.20684(13) 0.0633(5) Uani 1 1 d .
H4 H 0.6750 0.2160 -0.2747 0.076 Uiso 1 1 calc R
C5 C 0.7134(2) 0.3784(2) -0.15754(12) 0.0538(4) Uani 1 1 d .
H5 H 0.7103 0.4513 -0.1917 0.065 Uiso 1 1 calc R
C6 C 0.74046(17) 0.41050(17) -0.05509(11) 0.0432(4) Uani 1 1 d .
C7 C 0.77121(18) 0.54170(17) 0.01982(10) 0.0425(4) Uani 1 1 d .
C8 C 0.78822(18) 0.50202(17) 0.10803(11) 0.0443(4) Uani 1 1 d .
C9 C 0.8205(2) 0.59107(19) 0.20835(11) 0.0499(4) Uani 1 1 d .
C10 C 0.9424(3) 0.6015(3) 0.28367(14) 0.0735(6) Uani 1 1 d .
H10 H 1.0046 0.5517 0.2707 0.088 Uiso 1 1 calc R
C11 C 0.9726(3) 0.6852(3) 0.37781(16) 0.0962(8) Uani 1 1 d .
H11 H 1.0549 0.6911 0.4275 0.115 Uiso 1 1 calc R
C12 C 0.8828(4) 0.7592(3) 0.39860(16) 0.0922(8) Uani 1 1 d .
H12 H 0.9035 0.8152 0.4621 0.111 Uiso 1 1 calc R
C13 C 0.7617(3) 0.7501(3) 0.32503(16) 0.0848(7) Uani 1 1 d .
H13 H 0.7004 0.8006 0.3388 0.102 Uiso 1 1 calc R
C14 C 0.7300(3) 0.6666(2) 0.23061(14) 0.0664(5) Uani 1 1 d .
H14 H 0.6471 0.6610 0.1815 0.080 Uiso 1 1 calc R
C15 C 0.78937(19) 0.69664(17) 0.00664(11) 0.0463(4) Uani 1 1 d .
H15 H 0.8357 0.7690 0.0712 0.056 Uiso 1 1 calc R
C16 C 0.6350(2) 0.69845(19) -0.04039(12) 0.0511(4) Uani 1 1 d .
H16 H 0.5500 0.6773 -0.0118 0.061 Uiso 1 1 calc R
C17 C 0.6326(2) 0.73339(18) -0.12710(12) 0.0496(4) Uani 1 1 d .
H17 H 0.5458 0.7382 -0.1665 0.060 Uiso 1 1 calc R
C18 C 0.78280(19) 0.76332(17) -0.15285(11) 0.0448(4) Uani 1 1 d .
C19 C 0.89510(19) 0.76153(18) -0.06260(11) 0.0484(4) Uani 1 1 d .
H19A H 0.9775 0.8642 -0.0306 0.058 Uiso 1 1 calc R
H19B H 0.9458 0.6970 -0.0808 0.058 Uiso 1 1 calc R
C20 C 0.81597(19) 0.78320(17) -0.23969(11) 0.0454(4) Uani 1 1 d .
C21 C 0.97685(19) 0.81434(18) -0.25488(11) 0.0467(4) Uani 1 1 d .
C22 C 0.9924(2) 0.7289(2) -0.33526(13) 0.0653(5) Uani 1 1 d .
H22 H 0.9011 0.6532 -0.3809 0.078 Uiso 1 1 calc R
C23 C 1.1408(3) 0.7539(3) -0.34879(15) 0.0768(6) Uani 1 1 d .
H23 H 1.1482 0.6931 -0.4024 0.092 Uiso 1 1 calc R
C24 C 1.2773(2) 0.8670(3) -0.28444(15) 0.0699(5) Uani 1 1 d .
H24 H 1.3768 0.8839 -0.2945 0.084 Uiso 1 1 calc R
C25 C 1.2656(2) 0.9550(2) -0.20500(16) 0.0692(5) Uani 1 1 d .
H25 H 1.3576 1.0327 -0.1611 0.083 Uiso 1 1 calc R
C26 C 1.1173(2) 0.92842(19) -0.19004(14) 0.0604(5) Uani 1 1 d .
H26 H 1.1113 0.9881 -0.1354 0.073 Uiso 1 1 calc R
C27 C 0.6930(2) 0.7712(2) -0.32668(11) 0.0518(4) Uani 1 1 d .
C28 C 0.5448(2) 0.6449(2) -0.36119(13) 0.0668(5) Uani 1 1 d .
H28 H 0.5198 0.5658 -0.3290 0.080 Uiso 1 1 calc R
C29 C 0.4339(3) 0.6350(3) -0.44260(16) 0.0904(8) Uani 1 1 d .
H29 H 0.3353 0.5494 -0.4649 0.109 Uiso 1 1 calc R
C30 C 0.4679(4) 0.7499(4) -0.49056(17) 0.1003(9) Uani 1 1 d .
H30 H 0.3924 0.7430 -0.5450 0.120 Uiso 1 1 calc R
C31 C 0.6142(4) 0.8761(4) -0.45830(17) 0.0932(8) Uani 1 1 d .
H31 H 0.6373 0.9544 -0.4911 0.112 Uiso 1 1 calc R
C32 C 0.7273(3) 0.8871(3) -0.37697(14) 0.0681(5) Uani 1 1 d .
H32 H 0.8263 0.9722 -0.3560 0.082 Uiso 1 1 calc R
N1 N 0.77149(16) 0.35325(15) 0.09186(10) 0.0501(3) Uani 1 1 d .
H1 H 0.7790 0.3050 0.1368 0.060 Uiso 1 1 calc R

loop_
_atom_site_aniso_label
_atom_site_aniso_U_11
_atom_site_aniso_U_22
_atom_site_aniso_U_33
_atom_site_aniso_U_23
_atom_site_aniso_U_13
_atom_site_aniso_U_12
C1 0.0441(8) 0.0496(8) 0.0491(9) 0.0122(7) 0.0131(7) 0.0272(7)
C2 0.0540(10) 0.0495(9) 0.0682(12) 0.0125(8) 0.0141(8) 0.0283(8)
C3 0.0643(11) 0.0538(10) 0.0663(12) -0.0005(8) 0.0145(9) 0.0300(8)
C4 0.0733(12) 0.0674(11) 0.0475(10) 0.0021(8) 0.0173(9) 0.0327(9)
C5 0.0647(10) 0.0591(10) 0.0453(9) 0.0133(7) 0.0183(8) 0.0329(8)
C6 0.0441(8) 0.0507(8) 0.0428(8) 0.0121(7) 0.0149(6) 0.0268(7)
C7 0.0489(8) 0.0490(8) 0.0389(8) 0.0136(6) 0.0153(6) 0.0279(7)
C8 0.0498(8) 0.0500(8) 0.0432(8) 0.0157(7) 0.0158(7) 0.0287(7)
C9 0.0621(10) 0.0543(9) 0.0406(8) 0.0193(7) 0.0197(7) 0.0275(8)
C10 0.0811(13) 0.1014(16) 0.0483(11) 0.0192(10) 0.0145(10) 0.0509(12)
C11 0.1076(19) 0.125(2) 0.0460(12) 0.0132(12) 0.0056(12) 0.0503(17)
C12 0.141(2) 0.0862(15) 0.0454(12) 0.0104(10) 0.0317(13) 0.0447(15)
C13 0.139(2) 0.0878(15) 0.0581(13) 0.0233(11) 0.0470(14) 0.0695(15)
C14 0.0949(14) 0.0781(12) 0.0491(10) 0.0208(9) 0.0283(10) 0.0547(11)
C15 0.0609(10) 0.0466(8) 0.0395(8) 0.0121(6) 0.0169(7) 0.0293(7)
C16 0.0625(10) 0.0572(9) 0.0546(10) 0.0220(7) 0.0285(8) 0.0385(8)
C17 0.0573(10) 0.0575(9) 0.0520(9) 0.0208(7) 0.0196(8) 0.0380(8)
C18 0.0554(9) 0.0441(8) 0.0461(9) 0.0163(6) 0.0179(7) 0.0292(7)
C19 0.0543(9) 0.0514(9) 0.0466(9) 0.0181(7) 0.0159(7) 0.0268(7)
C20 0.0575(9) 0.0464(8) 0.0441(8) 0.0155(6) 0.0174(7) 0.0309(7)
C21 0.0604(10) 0.0522(9) 0.0427(8) 0.0221(7) 0.0205(7) 0.0332(8)
C22 0.0661(11) 0.0921(14) 0.0436(10) 0.0063(9) 0.0127(8) 0.0447(10)
C23 0.0789(14) 0.1186(18) 0.0530(11) 0.0142(11) 0.0249(10) 0.0620(14)
C24 0.0653(12) 0.0985(15) 0.0679(13) 0.0373(11) 0.0301(10) 0.0464(11)
C25 0.0627(12) 0.0653(11) 0.0774(13) 0.0251(10) 0.0247(10) 0.0207(9)
C26 0.0699(12) 0.0478(9) 0.0663(11) 0.0148(8) 0.0310(9) 0.0227(8)
C27 0.0696(11) 0.0661(10) 0.0426(9) 0.0171(7) 0.0228(8) 0.0475(9)
C28 0.0732(13) 0.0787(13) 0.0525(11) 0.0089(9) 0.0122(9) 0.0413(11)
C29 0.0808(15) 0.134(2) 0.0577(13) 0.0018(14) 0.0056(11) 0.0608(15)
C30 0.110(2) 0.179(3) 0.0523(13) 0.0274(16) 0.0164(13) 0.105(2)
C31 0.131(2) 0.149(2) 0.0694(14) 0.0608(16) 0.0480(15) 0.110(2)
C32 0.0913(14) 0.0889(13) 0.0598(11) 0.0372(10) 0.0345(10) 0.0621(12)
N1 0.0626(8) 0.0539(8) 0.0471(8) 0.0210(6) 0.0165(6) 0.0349(7)

loop_
_atom_type_symbol
_atom_type_description
_atom_type_scat_dispersion_real
_atom_type_scat_dispersion_imag
_atom_type_scat_source
C C 0.0033 0.0016 'International Tables Vol C Tables 4.2.6.8 and 6.1.1.4'
H H 0.0000 0.0000 'International Tables Vol C Tables 4.2.6.8 and 6.1.1.4'
N N 0.0061 0.0033 'International Tables Vol C Tables 4.2.6.8 and 6.1.1.4'

loop_
_geom_angle_atom_site_label_1
_geom_angle_atom_site_label_2
_geom_angle_atom_site_label_3
_geom_angle
N1 C1 C2 130.14(15)
N1 C1 C6 107.49(13)
C2 C1 C6 122.36(15)
C3 C2 C1 117.65(16)
C3 C2 H2 121.2
C1 C2 H2 121.2
C2 C3 C4 121.28(16)
C2 C3 H3 119.4
C4 C3 H3 119.4
C5 C4 C3 121.42(17)
C5 C4 H4 119.3
C3 C4 H4 119.3
C4 C5 C6 119.01(16)
C4 C5 H5 120.5
C6 C5 H5 120.5
C5 C6 C1 118.26(14)
C5 C6 C7 134.84(14)
C1 C6 C7 106.90(13)
C8 C7 C6 107.01(13)
C8 C7 C15 125.41(14)
C6 C7 C15 127.53(13)
C7 C8 N1 109.09(13)
C7 C8 C9 130.39(14)
N1 C8 C9 120.52(13)
C10 C9 C14 117.92(17)
C10 C9 C8 120.85(16)
C14 C9 C8 121.23(15)
C11 C10 C9 120.8(2)
C11 C10 H10 119.6
C9 C10 H10 119.6
C12 C11 C10 120.7(2)
C12 C11 H11 119.7
C10 C11 H11 119.7
C11 C12 C13 119.4(2)
C11 C12 H12 120.3
C13 C12 H12 120.3
C12 C13 C14 120.6(2)
C12 C13 H13 119.7
C14 C13 H13 119.7
C13 C14 C9 120.7(2)
C13 C14 H14 119.7
C9 C14 H14 119.7
C16 C15 C7 113.81(13)
C16 C15 C19 102.29(12)
C7 C15 C19 114.61(13)
C16 C15 H15 108.6
C7 C15 H15 108.6
C19 C15 H15 108.6
C17 C16 C15 112.99(14)
C17 C16 H16 123.5
C15 C16 H16 123.5
C16 C17 C18 111.62(14)
C16 C17 H17 124.2
C18 C17 H17 124.2
C20 C18 C17 127.83(15)
C20 C18 C19 126.32(14)
C17 C18 C19 105.81(13)
C18 C19 C15 105.90(13)
C18 C19 H19A 110.6
C15 C19 H19A 110.6
C18 C19 H19B 110.6
C15 C19 H19B 110.6
H19A C19 H19B 108.7
C18 C20 C21 121.70(14)
C18 C20 C27 122.21(15)
C21 C20 C27 116.07(13)
C22 C21 C26 116.95(16)
C22 C21 C20 120.65(15)
C26 C21 C20 122.39(15)
C23 C22 C21 121.21(18)
C23 C22 H22 119.4
C21 C22 H22 119.4
C24 C23 C22 120.89(19)
C24 C23 H23 119.6
C22 C23 H23 119.6
C23 C24 C25 119.22(18)
C23 C24 H24 120.4
C25 C24 H24 120.4
C24 C25 C26 120.14(19)
C24 C25 H25 119.9
C26 C25 H25 119.9
C25 C26 C21 121.57(17)
C25 C26 H26 119.2
C21 C26 H26 119.2
C28 C27 C32 118.18(17)
C28 C27 C20 121.88(16)
C32 C27 C20 119.92(17)
C29 C28 C27 120.9(2)
C29 C28 H28 119.5
C27 C28 H28 119.5
C30 C29 C28 120.4(3)
C30 C29 H29 119.8
C28 C29 H29 119.8
C29 C30 C31 119.9(2)
C29 C30 H30 120.0
C31 C30 H30 120.0
C30 C31 C32 120.3(2)
C30 C31 H31 119.8
C32 C31 H31 119.8
C31 C32 C27 120.2(2)
C31 C32 H32 119.9
C27 C32 H32 119.9
C1 N1 C8 109.51(12)
C1 N1 H1 125.2
C8 N1 H1 125.2

loop_
_geom_bond_atom_site_label_1
_geom_bond_atom_site_label_2
_geom_bond_distance
C1 N1 1.373(2)
C1 C2 1.390(2)
C1 C6 1.413(2)
C2 C3 1.369(3)
C2 H2 0.9300
C3 C4 1.393(3)
C3 H3 0.9300
C4 C5 1.375(3)
C4 H4 0.9300
C5 C6 1.402(2)
C5 H5 0.9300
C6 C7 1.440(2)
C7 C8 1.371(2)
C7 C15 1.506(2)
C8 N1 1.385(2)
C8 C9 1.473(2)
C9 C10 1.386(3)
C9 C14 1.387(3)
C10 C11 1.383(3)
C10 H10 0.9300
C11 C12 1.365(4)
C11 H11 0.9300
C12 C13 1.371(4)
C12 H12 0.9300
C13 C14 1.383(3)
C13 H13 0.9300
C14 H14 0.9300
C15 C16 1.502(2)
C15 C19 1.552(2)
C15 H15 0.9800
C16 C17 1.329(2)
C16 H16 0.9300
C17 C18 1.458(2)
C17 H17 0.9300
C18 C20 1.353(2)
C18 C19 1.522(2)
C19 H19A 0.9700
C19 H19B 0.9700
C20 C21 1.491(2)
C20 C27 1.495(2)
C21 C22 1.385(2)
C21 C26 1.393(3)
C22 C23 1.381(3)
C22 H22 0.9300
C23 C24 1.368(3)
C23 H23 0.9300
C24 C25 1.371(3)
C24 H24 0.9300
C25 C26 1.383(3)
C25 H25 0.9300
C26 H26 0.9300
C27 C28 1.389(3)
C27 C32 1.394(3)
C28 C29 1.381(3)
C28 H28 0.9300
C29 C30 1.363(4)
C29 H29 0.9300
C30 C31 1.376(4)
C30 H30 0.9300
C31 C32 1.388(3)
C31 H31 0.9300
C32 H32 0.9300
N1 H1 0.8600

loop_
_geom_torsion_atom_site_label_1
_geom_torsion_atom_site_label_2
_geom_torsion_atom_site_label_3
_geom_torsion_atom_site_label_4
_geom_torsion
N1 C1 C2 C3 -177.84(16)
C6 C1 C2 C3 1.2(2)
C1 C2 C3 C4 -1.5(3)
C2 C3 C4 C5 0.5(3)
C3 C4 C5 C6 0.9(3)
C4 C5 C6 C1 -1.1(2)
C4 C5 C6 C7 178.33(17)
N1 C1 C6 C5 179.34(13)
C2 C1 C6 C5 0.1(2)
N1 C1 C6 C7 -0.27(16)
C2 C1 C6 C7 -179.47(14)
C5 C6 C7 C8 -179.79(17)
C1 C6 C7 C8 -0.27(17)
C5 C6 C7 C15 -2.3(3)
C1 C6 C7 C15 177.18(14)
C6 C7 C8 N1 0.71(17)
C15 C7 C8 N1 -176.80(13)
C6 C7 C8 C9 -179.84(15)
C15 C7 C8 C9 2.6(3)
C7 C8 C9 C10 -129.4(2)
N1 C8 C9 C10 50.0(2)
C7 C8 C9 C14 50.8(3)
N1 C8 C9 C14 -129.79(18)
C14 C9 C10 C11 -0.2(3)
C8 C9 C10 C11 180.0(2)
C9 C10 C11 C12 0.1(4)
C10 C11 C12 C13 -0.1(4)
C11 C12 C13 C14 0.2(4)
C12 C13 C14 C9 -0.4(3)
C10 C9 C14 C13 0.3(3)
C8 C9 C14 C13 -179.84(17)
C8 C7 C15 C16 -110.00(17)
C6 C7 C15 C16 73.00(19)
C8 C7 C15 C19 132.74(16)
C6 C7 C15 C19 -44.3(2)
C7 C15 C16 C17 -116.29(16)
C19 C15 C16 C17 7.91(18)
C15 C16 C17 C18 -0.9(2)
C16 C17 C18 C20 171.05(16)
C16 C17 C18 C19 -6.72(18)
C20 C18 C19 C15 -166.59(15)
C17 C18 C19 C15 11.23(16)
C16 C15 C19 C18 -11.32(16)
C7 C15 C19 C18 112.34(14)
C17 C18 C20 C21 179.54(14)
C19 C18 C20 C21 -3.1(2)
C17 C18 C20 C27 -2.1(2)
C19 C18 C20 C27 175.20(14)
C18 C20 C21 C22 129.43(18)
C27 C20 C21 C22 -49.0(2)
C18 C20 C21 C26 -50.3(2)
C27 C20 C21 C26 131.30(16)
C26 C21 C22 C23 1.4(3)
C20 C21 C22 C23 -178.29(17)
C21 C22 C23 C24 -1.8(3)
C22 C23 C24 C25 0.8(3)
C23 C24 C25 C26 0.5(3)
C24 C25 C26 C21 -0.8(3)
C22 C21 C26 C25 -0.2(3)
C20 C21 C26 C25 179.56(15)
C18 C20 C27 C28 -52.0(2)
C21 C20 C27 C28 126.36(17)
C18 C20 C27 C32 129.51(17)
C21 C20 C27 C32 -52.1(2)
C32 C27 C28 C29 -0.5(3)
C20 C27 C28 C29 -178.97(17)
C27 C28 C29 C30 -0.2(3)
C28 C29 C30 C31 0.5(4)
C29 C30 C31 C32 -0.1(4)
C30 C31 C32 C27 -0.7(3)
C28 C27 C32 C31 1.0(3)
C20 C27 C32 C31 179.46(16)
C2 C1 N1 C8 179.83(16)
C6 C1 N1 C8 0.72(17)
C7 C8 N1 C1 -0.91(18)
C9 C8 N1 C1 179.58(14)
